data_1526832
loop_
_publ_author_name
'Toda, K.'
'Honda, M.'
'Ishimoto, Y.'
'Ye, Z.-G.'
'Sato, M.'

_publ_section_title
;
 Oxygen defect in non-stoichiometric europium orthoniobate, Eux Nb
 O4-1.5(1-x)
;
_journal_name_full 'Solid State Ionics'
_journal_page_first 25
_journal_page_last 30
_journal_volume 136
_journal_year 2000
_chemical_formula_sum 'Eu0.6 Nb O3.4'
_space_group_IT_number 15
_symmetry_space_group_name_Hall '-I 2ya'
_symmetry_space_group_name_H-M 'I 1 2/a 1'
_cell_angle_alpha 90
_cell_angle_beta 94.616
_cell_angle_gamma 90
_cell_formula_units_Z 4
_cell_length_a 5.1162
_cell_length_b 11.1352
_cell_length_c 5.3946
_cell_volume 306.333
_citation_journal_id_ASTM SSIOD3
_cod_data_source_file Toda_SSIOD3_2000_596.cif
_cod_data_source_block Eu0.6Nb1O3.4
_cod_original_sg_symbol_Hall '-C 2yc (x+z,y,-x)'
_cod_original_formula_sum 'Eu0.6 Nb1 O3.4'
_cod_database_code 1526832

loop_
_symmetry_equiv_pos_as_xyz
x,y,z
-x+1/2,y,-z
-x,-y,-z
x-1/2,-y,z
x+1/2,y+1/2,z+1/2
-x+1,y+1/2,-z+1/2
-x+1/2,-y+1/2,-z+1/2
x,-y+1/2,z+1/2

loop_
_atom_site_label
_atom_site_type_symbol
_atom_site_fract_x
_atom_site_fract_y
_atom_site_fract_z
_atom_site_occupancy
_atom_site_U_iso_or_equiv
Eu1 Eu+3 0.25 0.6045 0 0.6 0.0
O2 O-2 0.516 0.21 0.325 0.85 0.0
Nb1 Nb+5 0.25 0.1292 0 1 0.0
O1 O-2 -0.047 0.038 0.274 0.85 0.0
